data_4106602
loop_
_publ_author_name
'Caleb A. Kent'
'Demin Liu'
'Liqing Ma'
'John M. Papanikolas'
'Thomas J. Meyer'
'Wenbin Lin'

_publ_section_title
;
 Light Harvesting in Microscale Metal-Organic Frameworks by Energy
 Migration and Interfacial Electron Transfer Quenching
;
_journal_name_full 'Journal of the American Chemical Society'
_journal_page_first 12940
_journal_page_last 12943
_journal_paper_doi 10.1021/ja204214t
_journal_volume 133
_journal_year 2011
_chemical_formula_sum 'C26 H12 N6 O8 Ru Zn'
_chemical_formula_weight 702.86
_chemical_name_systematic
; 
 ? 
;
_space_group_IT_number 60
_symmetry_cell_setting orthorhombic
_symmetry_space_group_name_Hall '-P 2n 2ab'
_symmetry_space_group_name_H-M 'P b c n'
_atom_sites_solution_hydrogens geom
_atom_sites_solution_primary direct
_atom_sites_solution_secondary difmap
_audit_creation_method SHELXL-97
_cell_angle_alpha 90.00
_cell_angle_beta 90.00
_cell_angle_gamma 90.00
_cell_formula_units_Z 8
_cell_length_a 17.0829(4)
_cell_length_b 40.0431(7)
_cell_length_c 13.3183(3)
_cell_measurement_temperature 200(2)
_cell_volume 9110.4(3)
_computing_structure_refinement 'SHELXL-97 (Sheldrick, 1997)'
_computing_structure_solution 'SHELXS-97 (Sheldrick, 1990)'
_diffrn_ambient_temperature 200(2)
_diffrn_measured_fraction_theta_full 0.992
_diffrn_measured_fraction_theta_max 0.992
_diffrn_radiation_monochromator graphite
_diffrn_radiation_source 'fine-focus sealed tube'
_diffrn_radiation_type CuK\a
_diffrn_radiation_wavelength 1.54178
_diffrn_reflns_av_R_equivalents 0.0964
_diffrn_reflns_av_sigmaI/netI 0.0926
_diffrn_reflns_limit_h_max 18
_diffrn_reflns_limit_h_min -11
_diffrn_reflns_limit_k_max 42
_diffrn_reflns_limit_k_min -42
_diffrn_reflns_limit_l_max 13
_diffrn_reflns_limit_l_min -14
_diffrn_reflns_number 20186
_diffrn_reflns_theta_full 54.99
_diffrn_reflns_theta_max 54.99
_diffrn_reflns_theta_min 2.21
_exptl_absorpt_coefficient_mu 3.653
_exptl_absorpt_correction_T_max 0.8983
_exptl_absorpt_correction_T_min 0.4070
_exptl_crystal_density_diffrn 1.025
_exptl_crystal_F_000 2784
_exptl_crystal_size_max 0.30
_exptl_crystal_size_mid 0.03
_exptl_crystal_size_min 0.03
_refine_diff_density_max 0.729
_refine_diff_density_min -0.780
_refine_diff_density_rms 0.084
_refine_ls_extinction_method none
_refine_ls_goodness_of_fit_ref 0.722
_refine_ls_hydrogen_treatment mixed
_refine_ls_matrix_type full
_refine_ls_number_parameters 379
_refine_ls_number_reflns 5681
_refine_ls_number_restraints 0
_refine_ls_restrained_S_all 0.722
_refine_ls_R_factor_all 0.0838
_refine_ls_R_factor_gt 0.0509
_refine_ls_shift/su_max 0.000
_refine_ls_shift/su_mean 0.000
_refine_ls_structure_factor_coef Fsqd
_refine_ls_weighting_details 'calc w=1/[\s^2^(Fo^2^)+(0.1000P)^2^+5.8707P] where P=(Fo^2^+2Fc^2^)/3'
_refine_ls_weighting_scheme calc
_refine_ls_wR_factor_gt 0.1232
_refine_ls_wR_factor_ref 0.1395
_reflns_number_gt 3500
_reflns_number_total 5681
_reflns_threshold_expression >2sigma(I)
_cod_data_source_file ja204214t_si_001.cif
_cod_data_source_block a
_cod_database_code 4106602

loop_
_symmetry_equiv_pos_as_xyz
'x, y, z'
'-x+1/2, -y+1/2, z+1/2'
'-x, y, -z+1/2'
'x+1/2, -y+1/2, -z'
'-x, -y, -z'
'x-1/2, y-1/2, -z-1/2'
'x, -y, z-1/2'
'-x-1/2, y-1/2, z'

loop_
_atom_site_label
_atom_site_type_symbol
_atom_site_fract_x
_atom_site_fract_y
_atom_site_fract_z
_atom_site_U_iso_or_equiv
_atom_site_adp_type
_atom_site_occupancy
_atom_site_symmetry_multiplicity
_atom_site_calc_flag
_atom_site_refinement_flags
N5 N 0.5202(4) 0.16771(17) 0.4215(5) 0.0500(17) Uani 1 1 d .
O8 O 0.3345(3) 0.14984(12) 0.9514(3) 0.0374(12) Uani 1 1 d .
O7 O 0.1781(3) 0.28608(12) 0.5483(3) 0.0420(13) Uani 1 1 d .
Ru1 Ru 0.35695(3) 0.133411(11) 0.43175(3) 0.02550(18) Uani 1 1 d .
Zn2 Zn 0.36486(5) 0.17053(2) 0.07998(6) 0.0307(2) Uani 1 1 d .
C16P C 0.3315(6) 0.06169(16) 0.4184(5) 0.050(2) Uani 1 1 d .
C17P C 0.3499(5) 0.0275(2) 0.4136(6) 0.058(2) Uani 1 1 d .
H17P H 0.3107 0.0110 0.4230 0.069 Uiso 1 1 calc R
C20P C 0.4639(5) 0.0752(2) 0.3837(5) 0.050(2) Uani 1 1 d .
H20P H 0.5039 0.0914 0.3741 0.060 Uiso 1 1 calc R
C19P C 0.4839(5) 0.0381(2) 0.3766(5) 0.049(2) Uani 1 1 d .
H19P H 0.5345 0.0299 0.3601 0.059 Uiso 1 1 calc R
C18P C 0.4238(5) 0.0189(2) 0.3956(5) 0.0413(18) Uani 1 1 d .
N3P N 0.3930(4) 0.08495(15) 0.4025(4) 0.0450(17) Uani 1 1 d .
C14P C 0.1099(6) 0.1030(3) 0.4706(9) 0.086(3) Uani 1 1 d .
H14P H 0.0603 0.1133 0.4785 0.103 Uiso 1 1 calc R
C11P C 0.2568(5) 0.0744(2) 0.4365(6) 0.056(2) Uani 1 1 d .
C13P C 0.1193(6) 0.0711(3) 0.4703(9) 0.088(3) Uani 1 1 d .
C12P C 0.1855(6) 0.0533(3) 0.4518(7) 0.075(3) Uani 1 1 d .
H12P H 0.1864 0.0296 0.4488 0.090 Uiso 1 1 calc R
N4P N 0.2515(4) 0.10692(15) 0.4426(5) 0.0506(17) Uani 1 1 d .
C22N C 0.3412(4) 0.14232(14) 0.2860(6) 0.0338(17) Uani 1 1 d .
N6B N 0.3334(4) 0.14857(16) 0.2036(4) 0.0430(16) Uani 1 1 d .
N1P N 0.3685(3) 0.12847(12) 0.5886(4) 0.0273(12) Uani 1 1 d .
C3B C 0.4510(8) -0.0186(2) 0.3923(6) 0.067(3) Uani 1 1 d .
O2 O 0.3855(5) -0.03851(16) 0.4248(5) 0.084(2) Uani 1 1 d .
O1 O 0.5089(3) -0.02963(13) 0.3697(4) 0.0529(15) Uani 1 1 d .
O3 O 0.0530(6) 0.01819(19) 0.4836(10) 0.144(5) Uani 1 1 d .
C3P C 0.3684(4) 0.12563(14) 0.7959(5) 0.0305(16) Uani 1 1 d .
C2P C 0.3337(4) 0.15211(15) 0.7449(4) 0.0266(15) Uani 1 1 d .
H2P H 0.3090 0.1695 0.7816 0.032 Uiso 1 1 calc R
C1P C 0.3350(4) 0.15326(16) 0.6424(5) 0.0289(16) Uani 1 1 d .
C5P C 0.3997(4) 0.10288(16) 0.6364(5) 0.0333(17) Uani 1 1 d .
H5P H 0.4220 0.0854 0.5978 0.040 Uiso 1 1 calc R
C4P C 0.4017(4) 0.10022(15) 0.7414(4) 0.0303(16) Uani 1 1 d .
H4P H 0.4252 0.0816 0.7736 0.036 Uiso 1 1 calc R
N2P N 0.3080(3) 0.17714(13) 0.4805(4) 0.0283(13) Uani 1 1 d .
C6P C 0.3032(4) 0.18103(16) 0.5823(5) 0.0313(16) Uani 1 1 d .
C7P C 0.2705(4) 0.20955(16) 0.6230(5) 0.0338(17) Uani 1 1 d .
H7P H 0.2678 0.2119 0.6940 0.041 Uiso 1 1 calc R
C10P C 0.2820(4) 0.20226(15) 0.4212(5) 0.0360(17) Uani 1 1 d .
H10P H 0.2871 0.2003 0.3504 0.043 Uiso 1 1 calc R
C8P C 0.2422(4) 0.23420(17) 0.5638(5) 0.0380(17) Uani 1 1 d .
C9P C 0.2487(4) 0.23034(17) 0.4608(5) 0.0377(18) Uani 1 1 d .
H9P H 0.2298 0.2473 0.4174 0.045 Uiso 1 1 calc R
C1B C 0.2045(5) 0.26622(19) 0.6115(6) 0.047(2) Uani 1 1 d .
C2B C 0.3680(4) 0.12514(16) 0.9100(4) 0.0301(16) Uani 1 1 d .
C4B C 0.0457(6) 0.0456(5) 0.4833(15) 0.154(7) Uani 1 1 d .
C15P C 0.1791(5) 0.1209(3) 0.4585(7) 0.072(3) Uani 1 1 d .
H15P H 0.1760 0.1446 0.4614 0.086 Uiso 1 1 calc R
O4 O -0.0191(6) 0.0620(3) 0.5032(13) 0.218(7) Uani 1 1 d .
O5 O 0.3988(3) 0.10141(12) 0.9537(3) 0.0473(14) Uani 1 1 d .
O6 O 0.2078(5) 0.26858(15) 0.7008(4) 0.098(3) Uani 1 1 d .
C21 C 0.4594(5) 0.15527(16) 0.4255(5) 0.0342(16) Uani 1 1 d .

loop_
_atom_site_aniso_label
_atom_site_aniso_U_11
_atom_site_aniso_U_22
_atom_site_aniso_U_33
_atom_site_aniso_U_23
_atom_site_aniso_U_13
_atom_site_aniso_U_12
N5 0.048(4) 0.054(4) 0.048(4) -0.008(4) 0.002(4) 0.002(4)
O8 0.060(3) 0.042(3) 0.010(2) -0.003(2) -0.002(2) 0.015(3)
O7 0.060(3) 0.037(3) 0.029(3) -0.003(2) -0.001(2) 0.029(3)
Ru1 0.0397(3) 0.0180(3) 0.0187(3) 0.0000(2) 0.0033(3) 0.0014(2)
Zn2 0.0427(5) 0.0306(5) 0.0189(4) -0.0007(4) 0.0011(4) 0.0093(4)
C16P 0.113(8) 0.006(3) 0.030(4) 0.001(3) -0.019(5) -0.018(4)
C17P 0.073(6) 0.036(4) 0.065(6) -0.003(4) -0.013(5) -0.021(5)
C20P 0.060(5) 0.063(5) 0.027(4) -0.012(4) -0.010(4) 0.027(5)
C19P 0.048(5) 0.078(6) 0.022(4) -0.001(4) -0.008(4) -0.013(5)
C18P 0.048(5) 0.054(5) 0.022(4) -0.002(3) -0.003(4) -0.009(4)
N3P 0.077(5) 0.039(4) 0.019(3) -0.009(3) 0.002(3) 0.014(4)
C14P 0.054(5) 0.067(7) 0.138(10) 0.007(7) 0.031(6) -0.015(5)
C11P 0.076(6) 0.051(5) 0.041(5) -0.006(4) 0.001(5) 0.011(5)
C13P 0.080(7) 0.070(7) 0.114(9) 0.010(6) 0.007(6) 0.032(6)
C12P 0.070(6) 0.068(6) 0.086(7) 0.011(6) -0.017(6) -0.020(6)
N4P 0.068(5) 0.043(4) 0.041(4) -0.001(3) -0.007(4) -0.014(4)
C22N 0.036(4) 0.013(3) 0.052(5) -0.010(3) 0.014(4) 0.009(3)
N6B 0.066(4) 0.047(4) 0.016(3) 0.005(3) 0.004(3) 0.006(3)
N1P 0.033(3) 0.019(3) 0.030(3) 0.007(2) -0.001(3) -0.002(2)
C3B 0.118(9) 0.051(5) 0.032(5) 0.003(4) -0.024(6) -0.007(7)
O2 0.115(6) 0.059(4) 0.079(5) 0.011(4) -0.001(4) 0.006(4)
O1 0.055(3) 0.035(3) 0.069(4) -0.007(3) 0.007(3) 0.024(3)
O3 0.097(7) 0.039(4) 0.295(14) 0.012(6) 0.057(7) -0.018(5)
C3P 0.048(4) 0.014(3) 0.029(4) 0.001(3) -0.004(4) -0.001(3)
C2P 0.042(4) 0.021(3) 0.018(3) -0.010(3) 0.003(3) 0.004(3)
C1P 0.043(4) 0.024(3) 0.020(4) -0.002(3) 0.010(3) 0.000(3)
C5P 0.059(5) 0.022(3) 0.020(3) -0.008(3) 0.017(3) 0.005(3)
C4P 0.055(4) 0.018(3) 0.018(3) -0.004(3) -0.002(3) 0.002(3)
N2P 0.043(3) 0.024(3) 0.018(3) -0.005(2) 0.005(3) 0.012(3)
C6P 0.038(4) 0.030(4) 0.026(4) 0.006(3) 0.000(3) 0.008(3)
C7P 0.049(4) 0.025(4) 0.027(4) 0.000(3) 0.009(3) 0.017(3)
C10P 0.070(5) 0.016(3) 0.022(3) 0.006(3) -0.002(4) 0.007(3)
C8P 0.043(4) 0.038(4) 0.033(4) -0.004(4) -0.005(4) 0.012(3)
C9P 0.061(5) 0.033(4) 0.018(4) 0.001(3) 0.001(3) 0.018(4)
C1B 0.055(5) 0.040(4) 0.045(5) -0.006(4) -0.007(4) 0.018(4)
C2B 0.047(4) 0.027(4) 0.016(3) -0.004(3) 0.002(3) -0.004(3)
C4B 0.025(6) 0.163(16) 0.27(2) 0.016(16) 0.050(8) -0.012(8)
C15P 0.047(5) 0.088(7) 0.080(7) 0.000(6) 0.002(5) -0.021(5)
O4 0.082(7) 0.125(9) 0.45(2) 0.033(12) 0.057(10) -0.030(6)
O5 0.092(4) 0.027(3) 0.023(2) 0.006(2) -0.017(3) 0.006(3)
O6 0.213(9) 0.063(4) 0.018(3) -0.009(3) 0.003(4) 0.077(5)
C21 0.050(5) 0.025(3) 0.028(4) 0.004(3) 0.012(4) 0.007(4)

loop_
_atom_type_symbol
_atom_type_description
_atom_type_scat_dispersion_real
_atom_type_scat_dispersion_imag
_atom_type_scat_source
C C 0.0181 0.0091 'International Tables Vol C Tables 4.2.6.8 and 6.1.1.4'
H H 0.0000 0.0000 'International Tables Vol C Tables 4.2.6.8 and 6.1.1.4'
N N 0.0311 0.0180 'International Tables Vol C Tables 4.2.6.8 and 6.1.1.4'
O O 0.0492 0.0322 'International Tables Vol C Tables 4.2.6.8 and 6.1.1.4'
Zn Zn -1.5491 0.6778 'International Tables Vol C Tables 4.2.6.8 and 6.1.1.4'
Ru Ru 0.0552 3.2960 'International Tables Vol C Tables 4.2.6.8 and 6.1.1.4'

loop_
_geom_angle_atom_site_label_1
_geom_angle_atom_site_label_2
_geom_angle_atom_site_label_3
_geom_angle
_geom_angle_site_symmetry_1
_geom_angle_site_symmetry_3
C21 N5 Zn2 157.6(6) . 3_655
C2B O8 Zn2 125.9(4) . 1_556
C1B O7 Zn2 124.4(5) . 2
C22N Ru1 C21 90.0(3) . .
C22N Ru1 N2P 95.8(2) . .
C21 Ru1 N2P 89.8(2) . .
C22N Ru1 N3P 91.4(2) . .
C21 Ru1 N3P 98.3(3) . .
N2P Ru1 N3P 169.2(2) . .
C22N Ru1 N4P 92.4(3) . .
C21 Ru1 N4P 175.8(3) . .
N2P Ru1 N4P 93.4(2) . .
N3P Ru1 N4P 78.2(3) . .
C22N Ru1 N1P 174.5(2) . .
C21 Ru1 N1P 90.0(2) . .
N2P Ru1 N1P 78.70(19) . .
N3P Ru1 N1P 94.1(2) . .
N4P Ru1 N1P 88.0(2) . .
N5 Zn2 O7 115.4(3) 3_655 2_554
N5 Zn2 N6B 105.0(3) 3_655 .
O7 Zn2 N6B 119.2(2) 2_554 .
N5 Zn2 O8 103.3(2) 3_655 1_554
O7 Zn2 O8 95.05(19) 2_554 1_554
N6B Zn2 O8 118.2(2) . 1_554
C11P C16P C17P 124.6(8) . .
C11P C16P N3P 117.7(6) . .
C17P C16P N3P 117.7(8) . .
C18P C17P C16P 118.2(8) . .
N3P C20P C19P 121.0(8) . .
C18P C19P C20P 112.6(8) . .
C19P C18P C17P 128.9(9) . .
C19P C18P C3B 108.9(8) . .
C17P C18P C3B 122.1(8) . .
C20P N3P C16P 121.5(7) . .
C20P N3P Ru1 126.6(6) . .
C16P N3P Ru1 111.4(5) . .
C13P C14P C15P 114.0(10) . .
N4P C11P C16P 116.0(8) . .
N4P C11P C12P 119.8(9) . .
C16P C11P C12P 124.3(8) . .
C14P C13P C12P 128.5(11) . .
C14P C13P C4B 121.7(11) . .
C12P C13P C4B 109.5(10) . .
C13P C12P C11P 114.1(9) . .
C11P N4P C15P 118.6(8) . .
C11P N4P Ru1 116.1(6) . .
C15P N4P Ru1 125.3(6) . .
N6B C22N Ru1 177.4(6) . .
C22N N6B Zn2 152.6(6) . .
C5P N1P C1P 119.1(5) . .
C5P N1P Ru1 126.1(4) . .
C1P N1P Ru1 114.6(4) . .
O1 C3B O2 123.2(9) . .
O1 C3B C18P 129.9(10) . .
O2 C3B C18P 106.9(9) . .
C4P C3P C2P 118.8(6) . .
C4P C3P C2B 121.4(6) . .
C2P C3P C2B 119.8(5) . .
C1P C2P C3P 120.5(6) . .
N1P C1P C2P 120.8(6) . .
N1P C1P C6P 115.0(5) . .
C2P C1P C6P 124.3(6) . .
N1P C5P C4P 123.4(6) . .
C3P C4P C5P 117.4(6) . .
C10P N2P C6P 118.3(5) . .
C10P N2P Ru1 125.8(4) . .
C6P N2P Ru1 115.9(4) . .
N2P C6P C7P 120.5(6) . .
N2P C6P C1P 115.5(5) . .
C7P C6P C1P 124.0(6) . .
C8P C7P C6P 121.2(6) . .
N2P C10P C9P 121.5(6) . .
C7P C8P C9P 117.9(6) . .
C7P C8P C1B 120.5(6) . .
C9P C8P C1B 121.6(6) . .
C10P C9P C8P 120.5(6) . .
O6 C1B O7 129.9(7) . .
O6 C1B C8P 116.6(7) . .
O7 C1B C8P 113.4(6) . .
O5 C2B O8 126.0(6) . .
O5 C2B C3P 118.7(6) . .
O8 C2B C3P 115.2(6) . .
O3 C4B O4 126.3(13) . .
O3 C4B C13P 122.3(11) . .
O4 C4B C13P 111.0(14) . .
N4P C15P C14P 124.8(10) . .
N5 C21 Ru1 179.0(6) . .

loop_
_geom_bond_atom_site_label_1
_geom_bond_atom_site_label_2
_geom_bond_distance
_geom_bond_site_symmetry_2
N5 C21 1.153(9) .
N5 Zn2 1.966(7) 3_655
O8 C2B 1.269(8) .
O8 Zn2 1.972(4) 1_556
O7 C1B 1.243(9) .
O7 Zn2 1.933(4) 2
Ru1 C22N 1.992(8) .
Ru1 C21 1.959(8) .
Ru1 N2P 2.046(5) .
Ru1 N3P 2.073(6) .
Ru1 N4P 2.096(6) .
Ru1 N1P 2.108(5) .
Zn2 N5 1.966(7) 3_655
Zn2 O7 1.933(4) 2_554
Zn2 N6B 1.942(6) .
Zn2 O8 1.972(4) 1_554
C16P C11P 1.394(12) .
C16P C17P 1.405(11) .
C16P N3P 1.421(10) .
C17P C18P 1.330(12) .
C20P N3P 1.296(10) .
C20P C19P 1.526(12) .
C19P C18P 1.306(11) .
C18P C3B 1.575(13) .
C14P C13P 1.288(14) .
C14P C15P 1.392(13) .
C11P N4P 1.308(10) .
C11P C12P 1.497(13) .
C13P C12P 1.359(14) .
C13P C4B 1.629(17) .
N4P C15P 1.374(12) .
C22N N6B 1.134(9) .
N1P C5P 1.319(8) .
N1P C1P 1.352(8) .
C3B O1 1.123(12) .
C3B O2 1.441(12) .
O3 C4B 1.103(18) .
C3P C4P 1.374(9) .
C3P C2P 1.392(9) .
C3P C2B 1.519(9) .
C2P C1P 1.366(9) .
C1P C6P 1.474(9) .
C5P C4P 1.403(9) .
N2P C10P 1.354(8) .
N2P C6P 1.367(8) .
C6P C7P 1.383(9) .
C7P C8P 1.352(9) .
C10P C9P 1.366(9) .
C8P C9P 1.386(9) .
C8P C1B 1.569(10) .
C1B O6 1.195(9) .
C2B O5 1.233(8) .
C4B O4 1.313(17) .
